data_4505010
loop_
_publ_author_name
'Podesta, Thomas J.'
'Orpen, A. Guy'

_publ_section_title
;
 Tris(Pyridinium)Triazine in Crystal Synthesis of 3-Fold Symmetric
 Structures
;
_journal_issue 2
_journal_name_full 'Crystal Growth &amp; Design'
_journal_page_first 681
_journal_paper_doi 10.1021/cg049783g
_journal_volume 5
_journal_year 2005
_chemical_formula_sum 'C18 H15 Cl6 N6 O3 Sb'
_chemical_formula_weight 697.81
_chemical_name_systematic
;
 ?
;
_space_group_IT_number 14
_symmetry_cell_setting monoclinic
_symmetry_space_group_name_Hall '-P 2ybc'
_symmetry_space_group_name_H-M 'P 1 21/c 1'
_atom_sites_solution_hydrogens geom
_atom_sites_solution_primary direct
_atom_sites_solution_secondary difmap
_audit_creation_method SHELXL-97
_cell_angle_alpha 90.00
_cell_angle_beta 96.185(2)
_cell_angle_gamma 90.00
_cell_formula_units_Z 4
_cell_length_a 9.5743(9)
_cell_length_b 15.4364(16)
_cell_length_c 17.8570(17)
_cell_measurement_reflns_used 1365
_cell_measurement_temperature 273(2)
_cell_measurement_theta_max 19.54
_cell_measurement_theta_min 2.29
_cell_volume 2623.8(4)
_computing_cell_refinement 'Bruker SMART'
_computing_data_collection 'Bruker SMART'
_computing_data_reduction 'Bruker SAINT'
_computing_molecular_graphics 'Bruker SHELXTL'
_computing_publication_material 'Bruker SHELXTL'
_computing_structure_refinement 'SHELXL-97 (Sheldrick, 1997)'
_computing_structure_solution 'SHELXS-97 (Sheldrick, 1990)'
_diffrn_ambient_temperature 273(2)
_diffrn_measured_fraction_theta_full 1.000
_diffrn_measured_fraction_theta_max 1.000
_diffrn_measurement_device_type 'CCD area detector'
_diffrn_measurement_method 'phi and omega scans'
_diffrn_radiation_monochromator graphite
_diffrn_radiation_source 'fine-focus sealed tube'
_diffrn_radiation_type MoK\a
_diffrn_radiation_wavelength 0.71073
_diffrn_reflns_av_R_equivalents 0.0560
_diffrn_reflns_av_sigmaI/netI 0.0985
_diffrn_reflns_limit_h_max 10
_diffrn_reflns_limit_h_min -10
_diffrn_reflns_limit_k_max 17
_diffrn_reflns_limit_k_min -14
_diffrn_reflns_limit_l_max 19
_diffrn_reflns_limit_l_min -14
_diffrn_reflns_number 11504
_diffrn_reflns_theta_full 23.26
_diffrn_reflns_theta_max 23.26
_diffrn_reflns_theta_min 1.75
_exptl_absorpt_coefficient_mu 1.695
_exptl_absorpt_correction_T_max 0.861890
_exptl_absorpt_correction_T_min 0.638736
_exptl_absorpt_correction_type multi-scan
_exptl_absorpt_process_details 'SADABS (Sheldrick, 1996)'
_exptl_crystal_colour red
_exptl_crystal_density_diffrn 1.767
_exptl_crystal_density_method 'not measured'
_exptl_crystal_description needle
_exptl_crystal_F_000 1368
_exptl_crystal_size_max 0.20
_exptl_crystal_size_mid 0.05
_exptl_crystal_size_min 0.05
_refine_diff_density_max 0.622
_refine_diff_density_min -0.441
_refine_diff_density_rms 0.088
_refine_ls_extinction_method none
_refine_ls_goodness_of_fit_ref 0.878
_refine_ls_hydrogen_treatment mixed
_refine_ls_matrix_type full
_refine_ls_number_parameters 307
_refine_ls_number_reflns 3778
_refine_ls_number_restraints 0
_refine_ls_restrained_S_all 0.878
_refine_ls_R_factor_all 0.0707
_refine_ls_R_factor_gt 0.0404
_refine_ls_shift/su_max 0.001
_refine_ls_shift/su_mean 0.000
_refine_ls_structure_factor_coef Fsqd
_refine_ls_weighting_details 'calc w=1/[\s^2^(Fo^2^)+(0.0187P)^2^+0.0000P] where P=(Fo^2^+2Fc^2^)/3'
_refine_ls_weighting_scheme calc
_refine_ls_wR_factor_gt 0.0743
_refine_ls_wR_factor_ref 0.0800
_reflns_number_gt 2310
_reflns_number_total 3778
_reflns_threshold_expression >2sigma(I)
_cod_data_source_file cg049783gsi20040706_102501.cif
_cod_data_source_block 11
_cod_depositor_comments
;
The following automatic conversions were performed:

'_symmetry_cell_setting' value 'Monoclinic' changed to 'monoclinic'
according to /home/saulius/struct/CIF-dictionaries/cif_core.dic
dictionary named 'cif_core.dic' version 2.4.1 from 2010-06-29.

Automatic conversion script
Id: cif_fix_values 1715 2011-07-08 13:25:40Z adriana 
;
_cod_original_sg_symbol_H-M P2(1)/c
_cod_database_code 4505010

loop_
_symmetry_equiv_pos_as_xyz
'x, y, z'
'-x, y+1/2, -z+1/2'
'-x, -y, -z'
'x, -y-1/2, z-1/2'

loop_
_atom_site_label
_atom_site_type_symbol
_atom_site_fract_x
_atom_site_fract_y
_atom_site_fract_z
_atom_site_U_iso_or_equiv
_atom_site_adp_type
_atom_site_occupancy
_atom_site_symmetry_multiplicity
_atom_site_calc_flag
_atom_site_refinement_flags
Sb1 Sb 0.25083(5) 0.74501(3) 0.14711(2) 0.03312(15) Uani 1 1 d .
Cl2 Cl 0.40809(18) 0.61331(12) 0.15090(9) 0.0460(5) Uani 1 1 d .
Cl3 Cl 0.45367(19) 0.83410(12) 0.21946(10) 0.0488(5) Uani 1 1 d .
Cl4 Cl 0.05129(19) 0.65417(14) 0.06562(11) 0.0592(6) Uani 1 1 d .
Cl5 Cl 0.33774(19) 0.78977(12) 0.02662(10) 0.0482(5) Uani 1 1 d .
Cl6 Cl 0.0859(2) 0.89815(15) 0.13434(11) 0.0683(7) Uani 1 1 d .
N3 N 0.3122(6) 1.2941(4) -0.0310(3) 0.0337(15) Uani 1 1 d .
N2 N 0.2376(6) 1.2936(4) -0.1621(3) 0.0339(15) Uani 1 1 d .
N1 N 0.2733(6) 1.1601(4) -0.0976(3) 0.0363(15) Uani 1 1 d .
C6 C 0.2382(7) 1.2077(5) -0.1594(4) 0.0311(18) Uani 1 1 d .
C14 C 0.2305(7) 1.5531(5) -0.1701(4) 0.046(2) Uani 1 1 d .
H14A H 0.2004 1.5774 -0.2167 0.055 Uiso 1 1 calc R
C18 C 0.2738(7) 1.3322(5) -0.0965(4) 0.0314(18) Uani 1 1 d .
C11 C 0.4530(7) 1.1443(5) 0.1614(4) 0.050(2) Uani 1 1 d .
H11A H 0.4906 1.1698 0.2063 0.060 Uiso 1 1 calc R
N4 N 0.3423(5) 1.0717(4) 0.0306(3) 0.0409(16) Uani 1 1 d .
H4A H 0.3068 1.0485 -0.0110 0.049 Uiso 1 1 calc R
C2 C 0.1612(8) 1.0235(5) -0.2888(5) 0.058(2) Uani 1 1 d .
H2B H 0.1601 0.9634 -0.2851 0.069 Uiso 1 1 calc R
N5 N 0.2313(5) 1.4674(4) -0.1618(3) 0.0356(15) Uani 1 1 d .
H5A H 0.2022 1.4361 -0.2002 0.043 Uiso 1 1 calc R
C17 C 0.3156(7) 1.5667(5) -0.0424(4) 0.049(2) Uani 1 1 d .
H17A H 0.3442 1.6009 -0.0006 0.058 Uiso 1 1 calc R
C8 C 0.3816(7) 1.0195(5) 0.0896(4) 0.049(2) Uani 1 1 d .
H8A H 0.3702 0.9598 0.0852 0.059 Uiso 1 1 calc R
C4 C 0.1650(7) 1.1994(5) -0.2968(4) 0.0362(19) Uani 1 1 d .
H4B H 0.1653 1.2596 -0.3003 0.043 Uiso 1 1 calc R
C103 C 0.3559(7) 1.1588(5) 0.0337(4) 0.0313(18) Uani 1 1 d .
C12 C 0.3094(7) 1.2086(5) -0.0357(4) 0.0335(19) Uani 1 1 d .
C7 C 0.4396(7) 1.0561(5) 0.1575(4) 0.051(2) Uani 1 1 d .
H7A H 0.4684 1.0214 0.1989 0.061 Uiso 1 1 calc R
N6 N 0.1950(6) 1.0723(4) -0.2259(3) 0.0470(17) Uani 1 1 d .
H6A H 0.2147 1.0471 -0.1831 0.056 Uiso 1 1 calc R
C16 C 0.3155(7) 1.4781(5) -0.0355(4) 0.040(2) Uani 1 1 d .
H16A H 0.3432 1.4528 0.0110 0.048 Uiso 1 1 calc R
C3 C 0.1980(7) 1.1600(5) -0.2295(4) 0.0329(18) Uani 1 1 d .
C13 C 0.2737(8) 1.6055(5) -0.1104(4) 0.047(2) Uani 1 1 d .
H13A H 0.2748 1.6654 -0.1156 0.057 Uiso 1 1 calc R
C5 C 0.1307(8) 1.1493(6) -0.3605(4) 0.059(3) Uani 1 1 d .
H5B H 0.1083 1.1762 -0.4068 0.071 Uiso 1 1 calc R
C15 C 0.2751(6) 1.4267(5) -0.0966(4) 0.0303(17) Uani 1 1 d .
C10 C 0.4113(7) 1.1968(5) 0.0995(4) 0.0396(19) Uani 1 1 d .
H10A H 0.4210 1.2566 0.1028 0.047 Uiso 1 1 calc R
C1 C 0.1293(8) 1.0617(6) -0.3563(5) 0.062(3) Uani 1 1 d .
H1B H 0.1067 1.0284 -0.3993 0.075 Uiso 1 1 calc R
Cl1 Cl 0.1708(2) 0.69448(14) 0.29492(11) 0.0657(7) Uani 1 1 d .
O1 O 0.1056(5) 1.4104(3) -0.2973(2) 0.0578(15) Uani 1 1 d .
O2 O 0.2149(5) 0.9644(3) -0.0868(3) 0.0730(18) Uani 1 1 d .
O3 O -0.0109(7) 0.8584(6) -0.0379(3) 0.167(4) Uani 1 1 d .

loop_
_atom_site_aniso_label
_atom_site_aniso_U_11
_atom_site_aniso_U_22
_atom_site_aniso_U_33
_atom_site_aniso_U_23
_atom_site_aniso_U_13
_atom_site_aniso_U_12
Sb1 0.0336(3) 0.0338(3) 0.0323(3) -0.0016(3) 0.00500(19) -0.0010(3)
Cl2 0.0487(13) 0.0508(14) 0.0371(12) -0.0034(9) -0.0012(9) 0.0053(10)
Cl3 0.0466(13) 0.0443(14) 0.0542(14) -0.0022(10) 0.0000(10) -0.0048(10)
Cl4 0.0435(13) 0.0613(16) 0.0713(16) -0.0044(11) -0.0008(11) -0.0066(11)
Cl5 0.0567(13) 0.0474(14) 0.0423(13) -0.0004(9) 0.0140(10) -0.0005(10)
Cl6 0.0518(14) 0.0868(19) 0.0662(16) -0.0207(12) 0.0065(12) 0.0063(13)
N3 0.041(4) 0.027(4) 0.031(4) 0.004(3) -0.001(3) 0.001(3)
N2 0.039(4) 0.036(4) 0.027(4) -0.002(3) 0.004(3) 0.005(3)
N1 0.043(4) 0.036(4) 0.028(4) 0.002(3) -0.003(3) 0.001(3)
C6 0.030(5) 0.036(5) 0.026(5) -0.005(4) 0.001(4) 0.003(4)
C14 0.060(6) 0.035(6) 0.044(6) 0.015(4) 0.006(4) 0.006(4)
C18 0.035(5) 0.030(5) 0.029(5) 0.002(4) 0.008(4) 0.004(4)
C11 0.060(6) 0.054(6) 0.033(5) 0.002(4) -0.008(4) -0.005(5)
N4 0.049(4) 0.037(4) 0.034(4) 0.003(3) -0.004(3) -0.005(3)
C2 0.054(6) 0.039(6) 0.084(7) -0.030(5) 0.025(5) -0.001(5)
N5 0.044(4) 0.038(4) 0.025(4) -0.002(3) 0.001(3) 0.001(3)
C17 0.065(6) 0.040(6) 0.040(6) -0.008(4) 0.002(4) 0.002(5)
C8 0.069(6) 0.025(5) 0.051(6) 0.008(4) 0.000(5) -0.005(4)
C4 0.045(5) 0.034(5) 0.029(5) 0.000(4) -0.001(4) -0.005(4)
C103 0.031(4) 0.026(5) 0.038(5) 0.002(4) 0.006(4) -0.004(4)
C12 0.025(5) 0.046(6) 0.030(5) 0.013(4) 0.004(4) 0.000(4)
C7 0.061(6) 0.047(6) 0.043(6) 0.014(4) -0.006(4) 0.002(5)
N6 0.049(4) 0.046(5) 0.046(5) 0.005(4) 0.006(3) 0.004(4)
C16 0.053(5) 0.035(5) 0.030(5) -0.002(4) -0.003(4) -0.001(4)
C3 0.029(4) 0.031(5) 0.039(5) -0.004(4) 0.004(4) 0.000(4)
C13 0.072(6) 0.028(5) 0.041(5) 0.000(4) 0.005(4) -0.002(4)
C5 0.063(6) 0.082(8) 0.031(6) 0.001(5) 0.000(4) -0.012(6)
C15 0.027(4) 0.039(5) 0.025(5) 0.005(4) 0.002(3) 0.005(4)
C10 0.049(5) 0.031(5) 0.037(5) 0.007(4) -0.002(4) -0.003(4)
C1 0.071(6) 0.085(8) 0.032(6) -0.018(5) 0.011(5) -0.018(6)
Cl1 0.0727(16) 0.0599(16) 0.0657(16) -0.0111(11) 0.0126(12) -0.0122(12)
O1 0.062(4) 0.068(4) 0.040(3) 0.002(3) -0.010(3) -0.002(3)
O2 0.091(5) 0.046(4) 0.076(4) -0.003(3) -0.022(3) -0.010(3)
O3 0.091(5) 0.334(13) 0.074(5) 0.042(6) -0.008(4) 0.036(7)

loop_
_atom_type_symbol
_atom_type_description
_atom_type_scat_dispersion_real
_atom_type_scat_dispersion_imag
_atom_type_scat_source
C C 0.0033 0.0016 'International Tables Vol C Tables 4.2.6.8 and 6.1.1.4'
H H 0.0000 0.0000 'International Tables Vol C Tables 4.2.6.8 and 6.1.1.4'
N N 0.0061 0.0033 'International Tables Vol C Tables 4.2.6.8 and 6.1.1.4'
Cl Cl 0.1484 0.1585 'International Tables Vol C Tables 4.2.6.8 and 6.1.1.4'
Sb Sb -0.5866 1.5461 'International Tables Vol C Tables 4.2.6.8 and 6.1.1.4'
O O 0.0106 0.0060 'International Tables Vol C Tables 4.2.6.8 and 6.1.1.4'

loop_
_geom_angle_atom_site_label_1
_geom_angle_atom_site_label_2
_geom_angle_atom_site_label_3
_geom_angle
Cl5 Sb1 Cl2 89.58(6)
Cl5 Sb1 Cl3 88.93(6)
Cl2 Sb1 Cl3 90.07(6)
Cl5 Sb1 Cl4 87.76(6)
Cl2 Sb1 Cl4 88.93(6)
Cl3 Sb1 Cl4 176.55(6)
Cl5 Sb1 Cl6 86.23(6)
Cl2 Sb1 Cl6 175.68(6)
Cl3 Sb1 Cl6 88.79(6)
Cl4 Sb1 Cl6 91.96(6)
C12 N3 C18 112.7(6)
C6 N2 C18 114.6(6)
C6 N1 C12 112.9(6)
N2 C6 N1 125.4(7)
N2 C6 C3 118.0(7)
N1 C6 C3 116.6(7)
N5 C14 C13 120.3(7)
N3 C18 N2 126.9(7)
N3 C18 C15 116.4(6)
N2 C18 C15 116.7(6)
C7 C11 C10 121.4(7)
C8 N4 C103 123.0(6)
C1 C2 N6 120.4(8)
C14 N5 C15 123.7(6)
C13 C17 C16 120.7(7)
N4 C8 C7 119.2(7)
C3 C4 C5 119.3(8)
N4 C103 C10 119.2(6)
N4 C103 C12 117.5(6)
C10 C103 C12 123.3(7)
N3 C12 N1 127.5(7)
N3 C12 C103 117.4(7)
N1 C12 C103 115.0(7)
C11 C7 C8 118.2(7)
C3 N6 C2 121.1(7)
C15 C16 C17 120.5(7)
C4 C3 N6 119.2(7)
C4 C3 C6 123.2(7)
N6 C3 C6 117.7(7)
C14 C13 C17 117.8(7)
C1 C5 C4 121.0(8)
N5 C15 C16 116.9(7)
N5 C15 C18 117.7(6)
C16 C15 C18 125.4(6)
C103 C10 C11 118.9(7)
C2 C1 C5 118.9(8)

loop_
_geom_bond_atom_site_label_1
_geom_bond_atom_site_label_2
_geom_bond_distance
Sb1 Cl5 2.4870(18)
Sb1 Cl2 2.5264(19)
Sb1 Cl3 2.6060(18)
Sb1 Cl4 2.6711(19)
Sb1 Cl6 2.839(2)
N3 C12 1.322(8)
N3 C18 1.325(8)
N2 C6 1.327(7)
N2 C18 1.328(8)
N1 C6 1.338(8)
N1 C12 1.349(8)
C6 C3 1.467(9)
C14 N5 1.331(8)
C14 C13 1.367(9)
C18 C15 1.459(9)
C11 C7 1.369(9)
C11 C10 1.393(8)
N4 C8 1.348(8)
N4 C103 1.352(8)
C2 C1 1.347(10)
C2 N6 1.362(8)
N5 C15 1.350(7)
C17 C13 1.374(8)
C17 C16 1.374(9)
C8 C7 1.396(9)
C4 C3 1.354(8)
C4 C5 1.385(9)
C103 C10 1.367(8)
C103 C12 1.486(9)
N6 C3 1.356(8)
C16 C15 1.371(8)
C5 C1 1.356(10)
